data_7007313
loop_
_publ_author_name
'Weber, Lothar'
'Werner, Vanessa'
'Domke, Imme'
'Stammler, Hans-Georg'
'Neumann, Beate'

_publ_section_title
;
 1,3,2-Diazaborolyl-functionalized thiophenes and dithiophenes:
 synthesis, structure, electrochemistry and luminescence.
;
_journal_issue 31
_journal_name_full 'Dalton transactions (Cambridge, England : 2003)'
_journal_page_first 3777
_journal_page_last 3784
_journal_paper_doi 10.1039/b603365b
_journal_year 2006
_chemical_formula_moiety 'C18 H19 B N2 S2'
_chemical_formula_sum 'C18 H19 B N2 S2'
_chemical_formula_weight 338.28
_chemical_name_systematic ?
_space_group_IT_number 2
_symmetry_cell_setting triclinic
_symmetry_space_group_name_Hall '-P 1'
_symmetry_space_group_name_H-M 'P -1'
_atom_sites_solution_hydrogens geom
_atom_sites_solution_primary direct
_atom_sites_solution_secondary difmap
_audit_creation_method SHELXL-97
_cell_angle_alpha 95.045(2)
_cell_angle_beta 94.163(2)
_cell_angle_gamma 102.149(2)
_cell_formula_units_Z 4
_cell_length_a 9.6520(4)
_cell_length_b 9.7290(3)
_cell_length_c 18.4350(7)
_cell_measurement_reflns_used 5835
_cell_measurement_temperature 100(2)
_cell_measurement_theta_max 25.028
_cell_measurement_theta_min 2.910
_cell_volume 1678.41(11)
_computing_cell_refinement 'HKL Scalepack (Otwinowski & Minor 1997)'
_computing_data_collection 'KappaCCD '
_computing_data_reduction 'Denzo and Scalepak (Otwinowski & Minor, 1997)'
_computing_molecular_graphics 'SHELXTL-PLUS (1990)'
_computing_publication_material 'SHELXL-97 (Sheldrick, 1997)'
_computing_structure_refinement 'SHELXL-97 (Sheldrick, 1997)'
_computing_structure_solution 'SHELXS-97 (Sheldrick, 1990)'
_diffrn_ambient_temperature 100(2)
_diffrn_measured_fraction_theta_full 0.993
_diffrn_measured_fraction_theta_max 0.993
_diffrn_measurement_device_type KappaCCD
_diffrn_measurement_method CCD
_diffrn_radiation_monochromator graphite
_diffrn_radiation_source 'fine-focus sealed tube'
_diffrn_radiation_type MoK\a
_diffrn_radiation_wavelength 0.71073
_diffrn_reflns_av_R_equivalents 0.073
_diffrn_reflns_av_sigmaI/netI 0.0532
_diffrn_reflns_limit_h_max 11
_diffrn_reflns_limit_h_min -11
_diffrn_reflns_limit_k_max 11
_diffrn_reflns_limit_k_min -11
_diffrn_reflns_limit_l_max 21
_diffrn_reflns_limit_l_min -21
_diffrn_reflns_number 27183
_diffrn_reflns_theta_full 24.99
_diffrn_reflns_theta_max 24.99
_diffrn_reflns_theta_min 2.91
_exptl_absorpt_coefficient_mu 0.317
_exptl_absorpt_correction_T_max 0.9937
_exptl_absorpt_correction_T_min 0.9307
_exptl_absorpt_correction_type multi-scan
_exptl_absorpt_process_details 'Denzo and Scalepak (Otwinowski & Minor, 1997)'
_exptl_crystal_colour Colourless
_exptl_crystal_density_diffrn 1.339
_exptl_crystal_density_method 'not measured'
_exptl_crystal_description plate
_exptl_crystal_F_000 712
_exptl_crystal_size_max 0.23
_exptl_crystal_size_mid 0.22
_exptl_crystal_size_min 0.02
_refine_diff_density_max 0.348
_refine_diff_density_min -0.384
_refine_diff_density_rms 0.067
_refine_ls_extinction_method none
_refine_ls_goodness_of_fit_ref 1.048
_refine_ls_hydrogen_treatment constr
_refine_ls_matrix_type full
_refine_ls_number_parameters 419
_refine_ls_number_reflns 5882
_refine_ls_number_restraints 0
_refine_ls_restrained_S_all 1.048
_refine_ls_R_factor_all 0.0752
_refine_ls_R_factor_gt 0.0510
_refine_ls_shift/su_max 0.001
_refine_ls_shift/su_mean 0.000
_refine_ls_structure_factor_coef Fsqd
_refine_ls_weighting_details 'calc w=1/[\s^2^(Fo^2^)+(0.0450P)^2^+2.4915P] where P=(Fo^2^+2Fc^2^)/3'
_refine_ls_weighting_scheme calc
_refine_ls_wR_factor_gt 0.1199
_refine_ls_wR_factor_ref 0.1323
_reflns_number_gt 4345
_reflns_number_total 5882
_reflns_threshold_expression >2sigma(I)
_cod_data_source_file b603365b.txt
_cod_data_source_block compound3
_cod_depositor_comments
;
The following automatic conversions were performed:
'_symmetry_cell_setting' value 'Triclinic' changed to 'triclinic'
according to '/home/saulius/struct/CIF-dictionaries/cif_core.dic'
dictionary named 'cif_core.dic' version 2.4.1 from 2010-06-29.

Automatic conversion script
Id: cif_fix_enum 1527 2010-12-29 10:47:43Z saulius 
;
_cod_database_code 7007313

loop_
_symmetry_equiv_pos_as_xyz
'x, y, z'
'-x, -y, -z'

loop_
_atom_site_label
_atom_site_type_symbol
_atom_site_fract_x
_atom_site_fract_y
_atom_site_fract_z
_atom_site_U_iso_or_equiv
_atom_site_adp_type
_atom_site_occupancy
_atom_site_symmetry_multiplicity
_atom_site_calc_flag
_atom_site_refinement_flags
_atom_site_disorder_assembly
_atom_site_disorder_group
S1 S 0.23551(9) 0.17126(8) 0.37029(4) 0.0235(2) Uani 1 1 d . . .
S2 S 0.25367(10) 0.32331(9) 0.60204(5) 0.0299(2) Uani 1 1 d . . .
N1 N 0.3986(3) 0.3512(3) 0.19104(14) 0.0232(6) Uani 1 1 d . . .
N2 N 0.1738(3) 0.2125(3) 0.18742(14) 0.0231(6) Uani 1 1 d . . .
B1 B 0.2925(4) 0.2913(4) 0.2364(2) 0.0231(8) Uani 1 1 d . . .
C1 C 0.3471(3) 0.3108(3) 0.11782(17) 0.0244(7) Uani 1 1 d . . .
C2 C 0.4109(4) 0.3387(4) 0.05415(19) 0.0319(8) Uani 1 1 d . . .
H2 H 0.5049 0.3941 0.0556 0.038 Uiso 1 1 calc R . .
C3 C 0.3320(4) 0.2826(4) -0.0120(2) 0.0390(9) Uani 1 1 d . . .
H3 H 0.3735 0.2995 -0.0564 0.047 Uiso 1 1 calc R . .
C4 C 0.1935(4) 0.2023(4) -0.0146(2) 0.0395(9) Uani 1 1 d . . .
H4 H 0.1418 0.1674 -0.0606 0.047 Uiso 1 1 calc R . .
C5 C 0.1301(4) 0.1726(4) 0.04904(18) 0.0316(8) Uani 1 1 d . . .
H5 H 0.0359 0.1176 0.0471 0.038 Uiso 1 1 calc R . .
C6 C 0.2085(3) 0.2258(3) 0.11601(18) 0.0247(7) Uani 1 1 d . . .
C7 C 0.5435(3) 0.4341(3) 0.21106(19) 0.0266(7) Uani 1 1 d . . .
H7A H 0.6092 0.3970 0.1797 0.032 Uiso 1 1 calc R . .
H7B H 0.5729 0.4230 0.2624 0.032 Uiso 1 1 calc R . .
C8 C 0.5561(4) 0.5904(3) 0.20286(19) 0.0292(7) Uani 1 1 d . . .
H8A H 0.5090 0.6009 0.1554 0.044 Uiso 1 1 calc R . .
H8B H 0.6568 0.6378 0.2058 0.044 Uiso 1 1 calc R . .
H8C H 0.5104 0.6331 0.2421 0.044 Uiso 1 1 calc R . .
C9 C 0.0324(3) 0.1364(3) 0.20190(18) 0.0255(7) Uani 1 1 d . . .
H9A H -0.0395 0.1550 0.1651 0.031 Uiso 1 1 calc R . .
H9B H 0.0109 0.1729 0.2507 0.031 Uiso 1 1 calc R . .
C10 C 0.0203(4) -0.0223(3) 0.19960(19) 0.0288(7) Uani 1 1 d . . .
H10A H 0.0531 -0.0573 0.1539 0.043 Uiso 1 1 calc R . .
H10B H -0.0792 -0.0694 0.2023 0.043 Uiso 1 1 calc R . .
H10C H 0.0793 -0.0425 0.2412 0.043 Uiso 1 1 calc R . .
C11 C 0.3018(3) 0.3107(3) 0.32094(17) 0.0229(7) Uani 1 1 d . . .
C12 C 0.3527(3) 0.4311(3) 0.36864(17) 0.0238(7) Uani 1 1 d . . .
H12 H 0.3950 0.5194 0.3529 0.029 Uiso 1 1 calc R . .
C13 C 0.3370(3) 0.4123(3) 0.44241(17) 0.0240(7) Uani 1 1 d . . .
H13 H 0.3671 0.4862 0.4811 0.029 Uiso 1 1 calc R . .
C14 C 0.2736(3) 0.2761(3) 0.45308(16) 0.0209(6) Uani 1 1 d . . .
C15 C 0.2350(3) 0.2162(3) 0.52044(17) 0.0215(7) Uani 1 1 d . . .
C16 C 0.1767(3) 0.0737(3) 0.52934(15) 0.0175(6) Uani 1 1 d . . .
H16 H 0.1589 -0.0021 0.4914 0.021 Uiso 1 1 calc R . .
C17 C 0.1481(3) 0.0597(4) 0.60407(18) 0.0285(7) Uani 1 1 d . . .
H17 H 0.1076 -0.0279 0.6211 0.034 Uiso 1 1 calc R . .
C18 C 0.1845(4) 0.1838(4) 0.64798(18) 0.0295(8) Uani 1 1 d . . .
H18 H 0.1727 0.1920 0.6988 0.035 Uiso 1 1 calc R . .
S3 S 0.17622(8) -0.27207(8) 0.37077(4) 0.0238(2) Uani 1 1 d . . .
S4 S 0.33365(9) -0.24715(9) 0.60166(5) 0.0304(2) Uani 1 1 d . . .
N3 N 0.3652(3) -0.1112(3) 0.19066(14) 0.0232(6) Uani 1 1 d . . .
N4 N 0.2049(3) -0.3230(3) 0.18592(14) 0.0227(6) Uani 1 1 d . . .
B2 B 0.2948(4) -0.2120(4) 0.2353(2) 0.0240(8) Uani 1 1 d . . .
C19 C 0.3203(3) -0.1593(3) 0.11702(18) 0.0242(7) Uani 1 1 d . . .
C20 C 0.3531(4) -0.0988(4) 0.05372(18) 0.0294(8) Uani 1 1 d . . .
H20 H 0.4168 -0.0094 0.0554 0.035 Uiso 1 1 calc R . .
C21 C 0.2901(4) -0.1725(4) -0.01267(19) 0.0349(8) Uani 1 1 d . . .
H21 H 0.3101 -0.1319 -0.0568 0.042 Uiso 1 1 calc R . .
C22 C 0.1986(4) -0.3043(4) -0.01567(19) 0.0364(9) Uani 1 1 d . . .
H22 H 0.1596 -0.3538 -0.0618 0.044 Uiso 1 1 calc R . .
C23 C 0.1632(4) -0.3647(4) 0.04804(19) 0.0310(8) Uani 1 1 d . . .
H23 H 0.0999 -0.4544 0.0459 0.037 Uiso 1 1 calc R . .
C24 C 0.2225(3) -0.2909(3) 0.11477(17) 0.0243(7) Uani 1 1 d . . .
C25 C 0.4729(3) 0.0191(3) 0.21044(19) 0.0269(7) Uani 1 1 d . . .
H25A H 0.4666 0.0546 0.2618 0.032 Uiso 1 1 calc R . .
H25B H 0.4534 0.0916 0.1791 0.032 Uiso 1 1 calc R . .
C26 C 0.6236(3) -0.0028(4) 0.20183(19) 0.0301(8) Uani 1 1 d . . .
H26A H 0.6465 -0.0680 0.2362 0.045 Uiso 1 1 calc R . .
H26B H 0.6918 0.0882 0.2121 0.045 Uiso 1 1 calc R . .
H26C H 0.6288 -0.0428 0.1517 0.045 Uiso 1 1 calc R . .
C27 C 0.1083(3) -0.4530(3) 0.19985(18) 0.0248(7) Uani 1 1 d . . .
H27A H 0.1378 -0.4792 0.2484 0.030 Uiso 1 1 calc R . .
H27B H 0.1154 -0.5302 0.1626 0.030 Uiso 1 1 calc R . .
C28 C -0.0461(4) -0.4379(4) 0.19803(19) 0.0319(8) Uani 1 1 d . . .
H28A H -0.0560 -0.3698 0.2387 0.048 Uiso 1 1 calc R . .
H28B H -0.1080 -0.5299 0.2026 0.048 Uiso 1 1 calc R . .
H28C H -0.0734 -0.4043 0.1516 0.048 Uiso 1 1 calc R . .
C29 C 0.3152(3) -0.2042(3) 0.31996(17) 0.0228(7) Uani 1 1 d . . .
C30 C 0.4361(3) -0.1522(3) 0.36712(17) 0.0247(7) Uani 1 1 d . . .
H30 H 0.5244 -0.1086 0.3509 0.030 Uiso 1 1 calc R . .
C31 C 0.4185(3) -0.1688(3) 0.44135(18) 0.0249(7) Uani 1 1 d . . .
H31 H 0.4933 -0.1381 0.4795 0.030 Uiso 1 1 calc R . .
C32 C 0.2826(3) -0.2337(3) 0.45299(17) 0.0226(7) Uani 1 1 d . . .
C33 C 0.2237(3) -0.2706(3) 0.52123(17) 0.0235(7) Uani 1 1 d . . .
C34 C 0.0818(3) -0.3269(3) 0.53254(16) 0.0184(6) Uani 1 1 d . . .
H34 H 0.0049 -0.3470 0.4953 0.022 Uiso 1 1 calc R . .
C35 C 0.0681(4) -0.3500(3) 0.60724(18) 0.0282(7) Uani 1 1 d . . .
H35 H -0.0198 -0.3885 0.6255 0.034 Uiso 1 1 calc R . .
C36 C 0.1940(4) -0.3111(3) 0.64941(19) 0.0297(8) Uani 1 1 d . . .
H36 H 0.2033 -0.3187 0.7005 0.036 Uiso 1 1 calc R . .

loop_
_atom_site_aniso_label
_atom_site_aniso_U_11
_atom_site_aniso_U_22
_atom_site_aniso_U_33
_atom_site_aniso_U_23
_atom_site_aniso_U_13
_atom_site_aniso_U_12
S1 0.0270(4) 0.0197(4) 0.0226(4) 0.0010(3) 0.0013(3) 0.0034(3)
S2 0.0350(5) 0.0280(4) 0.0264(5) 0.0009(3) 0.0016(4) 0.0069(4)
N1 0.0237(14) 0.0217(13) 0.0237(14) 0.0019(11) 0.0016(11) 0.0040(11)
N2 0.0231(14) 0.0215(13) 0.0251(14) 0.0037(11) 0.0044(11) 0.0050(11)
B1 0.0235(19) 0.0193(17) 0.028(2) 0.0026(14) 0.0024(15) 0.0079(14)
C1 0.0284(18) 0.0209(15) 0.0243(17) 0.0020(13) 0.0022(13) 0.0061(13)
C2 0.036(2) 0.0287(18) 0.0310(19) 0.0046(14) 0.0101(15) 0.0041(15)
C3 0.052(2) 0.038(2) 0.0241(19) 0.0049(15) 0.0078(16) 0.0015(18)
C4 0.051(2) 0.038(2) 0.0238(19) 0.0006(15) -0.0011(16) -0.0002(18)
C5 0.034(2) 0.0291(18) 0.0285(19) -0.0004(14) -0.0018(15) 0.0040(15)
C6 0.0272(17) 0.0222(16) 0.0255(17) 0.0036(13) 0.0014(13) 0.0069(13)
C7 0.0214(17) 0.0267(17) 0.0320(18) 0.0024(14) 0.0017(14) 0.0066(13)
C8 0.0261(18) 0.0276(17) 0.0313(19) 0.0030(14) 0.0027(14) 0.0000(14)
C9 0.0208(16) 0.0273(17) 0.0278(18) 0.0012(13) 0.0009(13) 0.0049(13)
C10 0.0240(17) 0.0283(17) 0.0319(19) 0.0013(14) 0.0008(14) 0.0018(14)
C11 0.0192(16) 0.0221(16) 0.0279(18) 0.0037(13) 0.0027(13) 0.0049(13)
C12 0.0232(17) 0.0202(15) 0.0285(18) 0.0048(13) 0.0002(13) 0.0055(13)
C13 0.0210(16) 0.0232(16) 0.0264(17) -0.0014(13) -0.0025(13) 0.0051(13)
C14 0.0218(16) 0.0214(15) 0.0200(16) 0.0019(12) -0.0017(12) 0.0070(12)
C15 0.0182(16) 0.0237(16) 0.0232(17) 0.0016(12) -0.0009(12) 0.0071(13)
C16 0.0126(14) 0.0243(15) 0.0152(15) 0.0041(12) 0.0003(11) 0.0024(12)
C17 0.0249(17) 0.0299(18) 0.0311(19) 0.0071(14) 0.0016(14) 0.0058(14)
C18 0.0262(18) 0.0380(19) 0.0248(18) 0.0037(14) 0.0017(14) 0.0078(15)
S3 0.0200(4) 0.0265(4) 0.0234(4) 0.0012(3) -0.0004(3) 0.0030(3)
S4 0.0272(5) 0.0355(5) 0.0276(5) 0.0035(4) -0.0006(3) 0.0059(4)
N3 0.0233(14) 0.0206(13) 0.0253(15) 0.0025(11) 0.0010(11) 0.0046(11)
N4 0.0204(13) 0.0223(13) 0.0255(14) 0.0035(11) 0.0029(11) 0.0046(11)
B2 0.0203(18) 0.0229(18) 0.031(2) 0.0019(15) 0.0012(15) 0.0097(14)
C19 0.0210(16) 0.0253(16) 0.0273(17) 0.0032(13) 0.0015(13) 0.0076(13)
C20 0.0242(18) 0.0330(18) 0.0303(19) 0.0053(14) 0.0027(14) 0.0035(14)
C21 0.033(2) 0.047(2) 0.0235(18) 0.0088(15) 0.0018(15) 0.0037(17)
C22 0.036(2) 0.045(2) 0.0240(18) -0.0004(16) -0.0002(15) 0.0025(17)
C23 0.0263(18) 0.0332(18) 0.0316(19) 0.0025(15) 0.0012(14) 0.0032(15)
C24 0.0216(16) 0.0276(17) 0.0240(17) 0.0011(13) 0.0017(13) 0.0071(13)
C25 0.0248(17) 0.0245(16) 0.0305(18) 0.0040(13) 0.0011(14) 0.0037(13)
C26 0.0237(17) 0.0305(18) 0.0332(19) 0.0059(14) 0.0025(14) -0.0017(14)
C27 0.0251(17) 0.0195(15) 0.0283(18) 0.0016(13) -0.0004(13) 0.0028(13)
C28 0.0250(18) 0.0356(19) 0.0329(19) 0.0011(15) 0.0047(14) 0.0019(15)
C29 0.0227(16) 0.0170(15) 0.0287(18) 0.0017(12) 0.0025(13) 0.0044(12)
C30 0.0194(16) 0.0239(16) 0.0297(18) -0.0003(13) 0.0020(13) 0.0036(13)
C31 0.0215(17) 0.0236(16) 0.0284(18) -0.0010(13) -0.0023(13) 0.0056(13)
C32 0.0204(16) 0.0222(15) 0.0253(17) -0.0014(13) -0.0010(13) 0.0076(13)
C33 0.0253(17) 0.0215(16) 0.0243(17) 0.0001(13) -0.0019(13) 0.0090(13)
C34 0.0208(16) 0.0166(14) 0.0180(15) 0.0005(11) 0.0019(12) 0.0048(12)
C35 0.0269(18) 0.0278(17) 0.0310(19) 0.0036(14) 0.0085(14) 0.0067(14)
C36 0.038(2) 0.0248(17) 0.0284(19) 0.0054(14) 0.0035(15) 0.0101(15)

loop_
_atom_type_symbol
_atom_type_description
_atom_type_scat_dispersion_real
_atom_type_scat_dispersion_imag
_atom_type_scat_source
C C 0.0033 0.0016 'International Tables Vol C Tables 4.2.6.8 and 6.1.1.4'
H H 0.0000 0.0000 'International Tables Vol C Tables 4.2.6.8 and 6.1.1.4'
N N 0.0061 0.0033 'International Tables Vol C Tables 4.2.6.8 and 6.1.1.4'
B B 0.0013 0.0007 'International Tables Vol C Tables 4.2.6.8 and 6.1.1.4'
S S 0.1246 0.1234 'International Tables Vol C Tables 4.2.6.8 and 6.1.1.4'

loop_
_geom_angle_atom_site_label_1
_geom_angle_atom_site_label_2
_geom_angle_atom_site_label_3
_geom_angle
_geom_angle_site_symmetry_1
_geom_angle_site_symmetry_3
_geom_angle_publ_flag
C14 S1 C11 93.04(15) . . ?
C18 S2 C15 91.96(16) . . ?
C1 N1 B1 108.9(3) . . ?
C1 N1 C7 120.9(3) . . ?
B1 N1 C7 130.0(3) . . ?
C6 N2 B1 108.2(3) . . ?
C6 N2 C9 120.7(3) . . ?
B1 N2 C9 131.0(3) . . ?
N1 B1 N2 106.1(3) . . ?
N1 B1 C11 126.9(3) . . ?
N2 B1 C11 127.0(3) . . ?
C2 C1 N1 130.6(3) . . ?
C2 C1 C6 121.5(3) . . ?
N1 C1 C6 107.9(3) . . ?
C1 C2 C3 117.5(3) . . ?
C1 C2 H2 121.3 . . ?
C3 C2 H2 121.3 . . ?
C2 C3 C4 121.6(3) . . ?
C2 C3 H3 119.2 . . ?
C4 C3 H3 119.2 . . ?
C5 C4 C3 121.1(3) . . ?
C5 C4 H4 119.5 . . ?
C3 C4 H4 119.5 . . ?
C4 C5 C6 118.2(3) . . ?
C4 C5 H5 120.9 . . ?
C6 C5 H5 120.9 . . ?
N2 C6 C5 130.9(3) . . ?
N2 C6 C1 108.9(3) . . ?
C5 C6 C1 120.1(3) . . ?
N1 C7 C8 112.3(3) . . ?
N1 C7 H7A 109.1 . . ?
C8 C7 H7A 109.1 . . ?
N1 C7 H7B 109.1 . . ?
C8 C7 H7B 109.1 . . ?
H7A C7 H7B 107.9 . . ?
C7 C8 H8A 109.5 . . ?
C7 C8 H8B 109.5 . . ?
H8A C8 H8B 109.5 . . ?
C7 C8 H8C 109.5 . . ?
H8A C8 H8C 109.5 . . ?
H8B C8 H8C 109.5 . . ?
N2 C9 C10 112.8(3) . . ?
N2 C9 H9A 109.0 . . ?
C10 C9 H9A 109.0 . . ?
N2 C9 H9B 109.0 . . ?
C10 C9 H9B 109.0 . . ?
H9A C9 H9B 107.8 . . ?
C9 C10 H10A 109.5 . . ?
C9 C10 H10B 109.5 . . ?
H10A C10 H10B 109.5 . . ?
C9 C10 H10C 109.5 . . ?
H10A C10 H10C 109.5 . . ?
H10B C10 H10C 109.5 . . ?
C12 C11 B1 129.5(3) . . ?
C12 C11 S1 109.2(2) . . ?
B1 C11 S1 121.2(2) . . ?
C11 C12 C13 114.4(3) . . ?
C11 C12 H12 122.8 . . ?
C13 C12 H12 122.8 . . ?
C14 C13 C12 113.3(3) . . ?
C14 C13 H13 123.4 . . ?
C12 C13 H13 123.4 . . ?
C13 C14 C15 129.7(3) . . ?
C13 C14 S1 110.2(2) . . ?
C15 C14 S1 120.1(2) . . ?
C16 C15 C14 127.8(3) . . ?
C16 C15 S2 111.5(2) . . ?
C14 C15 S2 120.7(2) . . ?
C15 C16 C17 110.3(3) . . ?
C15 C16 H16 124.9 . . ?
C17 C16 H16 124.9 . . ?
C18 C17 C16 113.5(3) . . ?
C18 C17 H17 123.2 . . ?
C16 C17 H17 123.2 . . ?
C17 C18 S2 112.7(3) . . ?
C17 C18 H18 123.7 . . ?
S2 C18 H18 123.7 . . ?
C32 S3 C29 93.40(15) . . ?
C36 S4 C33 91.51(17) . . ?
C19 N3 B2 108.8(3) . . ?
C19 N3 C25 120.5(3) . . ?
B2 N3 C25 130.6(3) . . ?
C24 N4 B2 108.5(3) . . ?
C24 N4 C27 120.5(3) . . ?
B2 N4 C27 131.0(3) . . ?
N3 B2 N4 106.1(3) . . ?
N3 B2 C29 126.6(3) . . ?
N4 B2 C29 127.2(3) . . ?
C20 C19 N3 131.1(3) . . ?
C20 C19 C24 121.1(3) . . ?
N3 C19 C24 107.7(3) . . ?
C19 C20 C21 118.1(3) . . ?
C19 C20 H20 121.0 . . ?
C21 C20 H20 121.0 . . ?
C22 C21 C20 121.3(3) . . ?
C22 C21 H21 119.4 . . ?
C20 C21 H21 119.4 . . ?
C21 C22 C23 120.9(3) . . ?
C21 C22 H22 119.6 . . ?
C23 C22 H22 119.6 . . ?
C24 C23 C22 118.5(3) . . ?
C24 C23 H23 120.8 . . ?
C22 C23 H23 120.8 . . ?
C23 C24 N4 131.1(3) . . ?
C23 C24 C19 120.1(3) . . ?
N4 C24 C19 108.8(3) . . ?
N3 C25 C26 112.1(3) . . ?
N3 C25 H25A 109.2 . . ?
C26 C25 H25A 109.2 . . ?
N3 C25 H25B 109.2 . . ?
C26 C25 H25B 109.2 . . ?
H25A C25 H25B 107.9 . . ?
C25 C26 H26A 109.5 . . ?
C25 C26 H26B 109.5 . . ?
H26A C26 H26B 109.5 . . ?
C25 C26 H26C 109.5 . . ?
H26A C26 H26C 109.5 . . ?
H26B C26 H26C 109.5 . . ?
N4 C27 C28 112.3(3) . . ?
N4 C27 H27A 109.1 . . ?
C28 C27 H27A 109.1 . . ?
N4 C27 H27B 109.1 . . ?
C28 C27 H27B 109.1 . . ?
H27A C27 H27B 107.9 . . ?
C27 C28 H28A 109.5 . . ?
C27 C28 H28B 109.5 . . ?
H28A C28 H28B 109.5 . . ?
C27 C28 H28C 109.5 . . ?
H28A C28 H28C 109.5 . . ?
H28B C28 H28C 109.5 . . ?
C30 C29 B2 129.6(3) . . ?
C30 C29 S3 108.6(2) . . ?
B2 C29 S3 121.7(2) . . ?
C29 C30 C31 114.8(3) . . ?
C29 C30 H30 122.6 . . ?
C31 C30 H30 122.6 . . ?
C32 C31 C30 113.2(3) . . ?
C32 C31 H31 123.4 . . ?
C30 C31 H31 123.4 . . ?
C31 C32 C33 129.5(3) . . ?
C31 C32 S3 110.0(2) . . ?
C33 C32 S3 120.5(2) . . ?
C34 C33 C32 128.3(3) . . ?
C34 C33 S4 111.4(2) . . ?
C32 C33 S4 120.3(2) . . ?
C33 C34 C35 111.2(3) . . ?
C33 C34 H34 124.4 . . ?
C35 C34 H34 124.4 . . ?
C36 C35 C34 112.7(3) . . ?
C36 C35 H35 123.6 . . ?
C34 C35 H35 123.6 . . ?
C35 C36 S4 113.3(3) . . ?
C35 C36 H36 123.4 . . ?
S4 C36 H36 123.4 . . ?

loop_
_geom_bond_atom_site_label_1
_geom_bond_atom_site_label_2
_geom_bond_distance
_geom_bond_site_symmetry_2
_geom_bond_publ_flag
S1 C14 1.730(3) . ?
S1 C11 1.736(3) . ?
S2 C18 1.705(4) . ?
S2 C15 1.728(3) . ?
N1 C1 1.397(4) . ?
N1 B1 1.431(5) . ?
N1 C7 1.464(4) . ?
N2 C6 1.392(4) . ?
N2 B1 1.440(4) . ?
N2 C9 1.465(4) . ?
B1 C11 1.547(5) . ?
C1 C2 1.386(5) . ?
C1 C6 1.413(5) . ?
C2 C3 1.392(5) . ?
C2 H2 0.9500 . ?
C3 C4 1.394(5) . ?
C3 H3 0.9500 . ?
C4 C5 1.386(5) . ?
C4 H4 0.9500 . ?
C5 C6 1.397(5) . ?
C5 H5 0.9500 . ?
C7 C8 1.521(4) . ?
C7 H7A 0.9900 . ?
C7 H7B 0.9900 . ?
C8 H8A 0.9800 . ?
C8 H8B 0.9800 . ?
C8 H8C 0.9800 . ?
C9 C10 1.520(4) . ?
C9 H9A 0.9900 . ?
C9 H9B 0.9900 . ?
C10 H10A 0.9800 . ?
C10 H10B 0.9800 . ?
C10 H10C 0.9800 . ?
C11 C12 1.379(4) . ?
C12 C13 1.403(5) . ?
C12 H12 0.9500 . ?
C13 C14 1.375(4) . ?
C13 H13 0.9500 . ?
C14 C15 1.457(4) . ?
C15 C16 1.410(4) . ?
C16 C17 1.437(4) . ?
C16 H16 0.9500 . ?
C17 C18 1.358(5) . ?
C17 H17 0.9500 . ?
C18 H18 0.9500 . ?
S3 C32 1.734(3) . ?
S3 C29 1.741(3) . ?
S4 C36 1.701(4) . ?
S4 C33 1.728(3) . ?
N3 C19 1.403(4) . ?
N3 B2 1.429(5) . ?
N3 C25 1.460(4) . ?
N4 C24 1.389(4) . ?
N4 B2 1.438(4) . ?
N4 C27 1.459(4) . ?
B2 C29 1.551(5) . ?
C19 C20 1.380(5) . ?
C19 C24 1.417(4) . ?
C20 C21 1.391(5) . ?
C20 H20 0.9500 . ?
C21 C22 1.390(5) . ?
C21 H21 0.9500 . ?
C22 C23 1.391(5) . ?
C22 H22 0.9500 . ?
C23 C24 1.388(5) . ?
C23 H23 0.9500 . ?
C25 C26 1.531(5) . ?
C25 H25A 0.9900 . ?
C25 H25B 0.9900 . ?
C26 H26A 0.9800 . ?
C26 H26B 0.9800 . ?
C26 H26C 0.9800 . ?
C27 C28 1.526(5) . ?
C27 H27A 0.9900 . ?
C27 H27B 0.9900 . ?
C28 H28A 0.9800 . ?
C28 H28B 0.9800 . ?
C28 H28C 0.9800 . ?
C29 C30 1.379(4) . ?
C30 C31 1.410(5) . ?
C30 H30 0.9500 . ?
C31 C32 1.372(5) . ?
C31 H31 0.9500 . ?
C32 C33 1.460(4) . ?
C33 C34 1.401(4) . ?
C34 C35 1.426(4) . ?
C34 H34 0.9500 . ?
C35 C36 1.358(5) . ?
C35 H35 0.9500 . ?
C36 H36 0.9500 . ?
